data_2100854
loop_
_publ_author_name
'Belaj, F.'

_publ_section_title
;
 Structures and electron density distributions of
 [Cl-P(NPCl~3~)~3~]^+^.Cl^{-^} and
 [Cl-P(NPCl~3~)~3~]^+^.PCl~6~^{-^}.1/2C~2~H~2~Cl~4~ at 100 K
;
_journal_issue 5
_journal_name_full 'Acta Crystallographica Section B'
_journal_page_first 598
_journal_page_last 604
_journal_paper_doi 10.1107/S010876819200363X
_journal_volume 48
_journal_year 1992
_chemical_formula_moiety '0.5(C2 H2 Cl4),Cl16 N3 P5'
_chemical_formula_sum 'C H Cl18 N3 P5'
_chemical_formula_weight 848.1
_space_group_crystal_system orthorhombic
_space_group_IT_number 64
_space_group_name_Hall '-C 2ac 2ac'
_space_group_name_H-M_alt 'C c m e'
_cell_angle_alpha 90
_cell_angle_beta 90
_cell_angle_gamma 90
_cell_formula_units_Z 8
_cell_length_a 16.106(3)
_cell_length_b 21.627(7)
_cell_length_c 14.899(2)
_cell_volume 5190(2)
_diffrn_radiation_type Mo
_diffrn_radiation_wavelength 0.71069
_exptl_absorpt_coefficient_mu 2.22
_exptl_crystal_density_diffrn 2.171
_exptl_crystal_F_000 3272
_cod_data_source_file se0086.cif
_cod_data_source_block se0086b
_cod_depositor_comments
;
 Updating space group information.

 2018-06-13,
 Antanas Vaitkus
;
_cod_original_cell_volume 5189.7(8)
_cod_original_sg_symbol_Hall 'c 1'
_cod_original_sg_symbol_H-M 'C cmb'
_cod_original_formula_sum 'C1 H1 Cl18 N3 P5'
_cod_database_code 2100854

loop_
_space_group_symop_id
_space_group_symop_operation_xyz
1 x,y,z
2 -x+1/2,-y,z+1/2
3 x+1/2,-y,-z+1/2
4 -x,y,-z
5 -x,-y,-z
6 x+1/2,y,-z+1/2
7 -x+1/2,y,z+1/2
8 x,-y,z
9 x+1/2,y+1/2,z
10 -x,-y+1/2,z+1/2
11 x,-y+1/2,-z+1/2
12 -x+1/2,y+1/2,-z
13 -x+1/2,-y+1/2,-z
14 x,y+1/2,-z+1/2
15 -x,y+1/2,z+1/2
16 x+1/2,-y+1/2,z

loop_
_atom_site_label
_atom_site_fract_x
_atom_site_fract_y
_atom_site_fract_z
_atom_site_U_iso_or_equiv
P(1) .06284(4) .0 .21100(4) .0118(3)
Cl(1) .08215(5) .0 .07819(4) .0274(4)
N(2) .15074(13) .0 .25735(15) .0184(10)
P(2) .24383(4) .0 .26302(4) .0147(3)
Cl(21) .30160(5) .0 .14741(5) .0421(5)
Cl(22) .28697(3) .07176(3) .32824(5) .0429(3)
N(3) .00900(9) .05831(7) .23718(11) .0177(7)
P(3) .01266(3) .12892(2) .22828(3) .0135(2)
Cl(31) -.02779(3) .15981(2) .11231(3) .0246(2)
Cl(32) .12214(3) .16672(2) .24435(3) .0236(2)
Cl(33) -.05955(3) .16717(2) .31805(4) .0271(3)
P(4) .25000 .25000 .0 .0119(3)
Cl(41) .27592(3) .26374(2) .13921(3) .0162(2)
Cl(42) .22455(3) .15435(2) .02574(3) .0193(2)
Cl(43) .12264(3) .27194(2) .02336(3) .0173(2)
C(5) .46978(15) .0 -.03900(16) .0142(11)
H(5) .4975(19) .0 -.1050(10) .032(9)
Cl(5) .40664(3) .06705(2) -.03350(3) .0214(2)

loop_
_geom_angle_atom_site_label_1
_geom_angle_atom_site_label_2
_geom_angle_atom_site_label_3
_geom_angle
Cl(1) P(1) N(2) 107.07(9)
Cl(1) P(1) N(3) 109.22(7)
N(2) P(1) N(3) 112.66(7)
N(3) P(1) N(3) 105.97(8)
Cl(21) P(2) Cl(22) 105.54(3)
Cl(21) P(2) N(2) 115.15(9)
Cl(22) P(2) N(2) 112.47(5)
Cl(22) P(2) Cl(22) 104.83(4)
Cl(31) P(3) Cl(32) 105.32(3)
Cl(31) P(3) Cl(33) 105.10(3)
Cl(31) P(3) N(3) 113.70(7)
Cl(32) P(3) Cl(33) 105.98(3)
Cl(32) P(3) N(3) 116.08(6)
Cl(33) P(3) N(3) 109.82(6)
P(1) N(2) P(2) 157.2(2)
P(1) N(3) P(3) 138.80(10)
Cl(5) C(5) Cl(5) 109.70(10)
Cl(5) C(5) C(5) 109.40(10)
Cl(5) C(5) H(5) 106.2(8)
C(5) C(5) H(5) 116.0(10)
Cl(41) P(4) Cl(42) 89.88(2)
Cl(41) P(4) Cl(43) 89.92(2)
Cl(41) P(4) Cl(41) 180.00
Cl(41) P(4) Cl(42) 90.12(2)
Cl(42) P(4) Cl(43) 90.08(2)
Cl(42) P(4) Cl(43) 90.09(2)
Cl(42) P(4) Cl(41) 90.12(2)
Cl(42) P(4) Cl(42) 180.00
Cl(42) P(4) Cl(43) 89.91(2)
Cl(43) P(4) Cl(41) 90.08(2)
Cl(43) P(4) Cl(42) 89.91(2)
Cl(43) P(4) Cl(43) 180.00

loop_
_geom_bond_atom_site_label_1
_geom_bond_atom_site_label_2
_geom_bond_distance
Cl(1) P(1) 2.0030(10)
Cl(21) P(2) 1.9580(10)
Cl(22) P(2) 1.9590(10)
Cl(31) P(3) 1.9637(9)
Cl(32) P(3) 1.9583(9)
Cl(33) P(3) 1.9560(9)
P(1) N(2) 1.575(2)
P(1) N(3) 1.579(2)
P(2) N(2) 1.502(2)
P(3) N(3) 1.534(2)
Cl(5) C(5) 1.773(2)
C(5) H(5) 1.08
Cl(41) P(4) 2.1365(8)
Cl(42) P(4) 2.1434(8)
Cl(43) P(4) 2.1340(8)
